data_4500854
loop_
_publ_author_name
'Qin, Ying-Lian'
'Hou, Juan-Juan'
'Lv, Jin'
'Zhang, Xian-Ming'

_publ_section_title
;
 Organic Templated Cuprous Cyanide Open Frameworks Based on Cu2(CN)6Dimer
 with Strong and Long-Lived Luminescence
;
_journal_issue 7
_journal_name_full 'Crystal Growth &amp; Design'
_journal_page_first 3101
_journal_paper_doi 10.1021/cg200362c
_journal_volume 11
_journal_year 2011
_chemical_formula_sum 'C11 H14 Cu4 N8'
_chemical_formula_weight 512.46
_chemical_name_systematic
; 
 ? 
;
_space_group_IT_number 60
_symmetry_cell_setting orthorhombic
_symmetry_space_group_name_Hall '-P 2n 2ab'
_symmetry_space_group_name_H-M 'P b c n'
_atom_sites_solution_hydrogens geom
_atom_sites_solution_primary direct
_atom_sites_solution_secondary difmap
_audit_creation_method SHELXL-97
_cell_angle_alpha 90.00
_cell_angle_beta 90.00
_cell_angle_gamma 90.00
_cell_formula_units_Z 4
_cell_length_a 14.4440(18)
_cell_length_b 12.5254(15)
_cell_length_c 13.3074(16)
_cell_measurement_temperature 140(2)
_cell_volume 2407.5(5)
_computing_cell_refinement 'SMART (Bruker, 2001)'
_computing_data_collection 'SMART (Bruker, 2001)'
_computing_data_reduction 'SAINT (Bruker, 2001)'
_computing_molecular_graphics 'SAINT (Bruker, 2001)'
_computing_publication_material 'SHELXL-97 (Sheldrick, 1997)'
_computing_structure_refinement 'SHELXL-97 (Sheldrick, 1997)'
_computing_structure_solution 'SHELXS-97 (Sheldrick, 1990)'
_diffrn_ambient_temperature 140(2)
_diffrn_measured_fraction_theta_full 0.994
_diffrn_measured_fraction_theta_max 0.994
_diffrn_radiation_monochromator graphite
_diffrn_radiation_source 'fine-focus sealed tube'
_diffrn_radiation_type MoK\a
_diffrn_radiation_wavelength 0.71073
_diffrn_reflns_av_R_equivalents 0.0259
_diffrn_reflns_av_sigmaI/netI 0.0202
_diffrn_reflns_limit_h_max 18
_diffrn_reflns_limit_h_min -18
_diffrn_reflns_limit_k_max 14
_diffrn_reflns_limit_k_min -15
_diffrn_reflns_limit_l_max 16
_diffrn_reflns_limit_l_min -16
_diffrn_reflns_number 15435
_diffrn_reflns_theta_full 26.99
_diffrn_reflns_theta_max 26.99
_diffrn_reflns_theta_min 2.15
_exptl_absorpt_coefficient_mu 3.491
_exptl_absorpt_correction_T_max 0.6794
_exptl_absorpt_correction_T_min 0.5139
_exptl_absorpt_correction_type empirical
_exptl_crystal_colour yellow
_exptl_crystal_density_diffrn 1.414
_exptl_crystal_density_method 'not measured'
_exptl_crystal_description bar
_exptl_crystal_F_000 1008
_exptl_crystal_size_max 0.22
_exptl_crystal_size_mid 0.14
_exptl_crystal_size_min 0.12
_refine_diff_density_max 2.420
_refine_diff_density_min -2.218
_refine_diff_density_rms 0.346
_refine_ls_extinction_method none
_refine_ls_goodness_of_fit_ref 1.184
_refine_ls_hydrogen_treatment constr
_refine_ls_matrix_type full
_refine_ls_number_parameters 100
_refine_ls_number_reflns 2614
_refine_ls_number_restraints 20
_refine_ls_restrained_S_all 1.168
_refine_ls_R_factor_all 0.0912
_refine_ls_R_factor_gt 0.0861
_refine_ls_shift/su_max 0.000
_refine_ls_shift/su_mean 0.000
_refine_ls_structure_factor_coef Fsqd
_refine_ls_weighting_details 'calc w=1/[\s^2^(Fo^2^)+(0.1993P)^2^+1.5855P] where P=(Fo^2^+2Fc^2^)/3'
_refine_ls_weighting_scheme calc
_refine_ls_wR_factor_gt 0.2363
_refine_ls_wR_factor_ref 0.2539
_reflns_number_gt 2080
_reflns_number_total 2614
_reflns_threshold_expression >2sigma(I)
_cod_data_source_file cg200362c_si_002.cif
_cod_data_source_block 4
_cod_depositor_comments
;
The following automatic conversions were performed:

'_symmetry_cell_setting' value 'Orthorhombic' changed to
'orthorhombic' according to
/home/saulius/struct/CIF-dictionaries/cif_core.dic dictionary named
'cif_core.dic' version 2.4.1 from
2010-06-29.

'_exptl_absorpt_correction_type' value 'Empirical'
changed to 'empirical' according to
/home/saulius/struct/CIF-dictionaries/cif_core.dic dictionary named
'cif_core.dic' version 2.4.1 from 2010-06-29.

Automatic conversion script
Id: cif_fix_values 1715 2011-07-08 13:25:40Z adriana 
;
_cod_original_sg_symbol_H-M Pbcn
_cod_database_code 4500854

loop_
_symmetry_equiv_pos_as_xyz
'x, y, z'
'-x+1/2, -y+1/2, z+1/2'
'-x, y, -z+1/2'
'x+1/2, -y+1/2, -z'
'-x, -y, -z'
'x-1/2, y-1/2, -z-1/2'
'x, -y, z-1/2'
'-x-1/2, y-1/2, z'

loop_
_atom_site_label
_atom_site_type_symbol
_atom_site_fract_x
_atom_site_fract_y
_atom_site_fract_z
_atom_site_U_iso_or_equiv
_atom_site_adp_type
_atom_site_occupancy
_atom_site_symmetry_multiplicity
_atom_site_calc_flag
_atom_site_refinement_flags
Cu1 Cu 0.44843(6) 0.53144(8) 0.06814(7) 0.0449(5) Uani 1 1 d .
Cu2 Cu 0.11798(7) 0.64404(8) 0.02119(10) 0.0558(5) Uani 1 1 d .
N1 N 0.0707(5) 0.7881(6) 0.0194(6) 0.0528(17) Uani 1 1 d .
N2 N 0.3223(5) 0.5874(6) 0.0500(6) 0.0567(18) Uani 1 1 d .
C1 C 0.0426(6) 0.8735(7) 0.0135(7) 0.0501(19) Uani 1 1 d .
C2 C 0.2460(5) 0.6121(7) 0.0404(8) 0.052(2) Uani 1 1 d .
C3 C 0.0266(6) 0.5344(7) 0.0030(11) 0.079(3) Uani 0.50 1 d P
N3 N 0.0266(6) 0.5344(7) 0.0030(11) 0.079(3) Uani 0.50 1 d P
C4 C 0.4881(6) 0.5349(7) 0.2097(6) 0.0544(19) Uani 0.50 1 d P
N4 N 0.4881(6) 0.5349(7) 0.2097(6) 0.0544(19) Uani 0.50 1 d P
N5 N 0.0806(16) 0.6791(16) -0.3051(15) 0.089(3) Uani 0.50 1 d PD
H5C H 0.0371 0.7225 -0.2834 0.107 Uiso 0.50 1 calc PR
H5D H 0.0666 0.6272 -0.3470 0.107 Uiso 0.50 1 calc PR
C5 C 0.1819(16) 0.6941(16) -0.2698(18) 0.089(3) Uani 0.50 1 d PD
H5A H 0.2030 0.6280 -0.2360 0.107 Uiso 0.50 1 calc PR
H5B H 0.2219 0.7059 -0.3291 0.107 Uiso 0.50 1 calc PR
C6 C 0.1918(14) 0.7822(15) -0.2021(15) 0.089(3) Uani 0.50 1 d PD
H6A H 0.1524 0.8405 -0.2284 0.107 Uiso 0.50 1 calc PR
H6B H 0.1643 0.7597 -0.1373 0.107 Uiso 0.50 1 calc PR
C7 C 0.2797(16) 0.8280(19) -0.1796(13) 0.089(3) Uani 0.50 1 d PD
C10 C 0.3545(15) 0.7849(17) -0.1606(16) 0.089(3) Uani 0.50 1 d PD
H10A H 0.3480 0.7401 -0.1007 0.134 Uiso 0.50 1 calc PR
H10B H 0.4014 0.8399 -0.1483 0.134 Uiso 0.50 1 calc PR
H10C H 0.3735 0.7407 -0.2177 0.134 Uiso 0.50 1 calc PR
C8 C 0.2933(17) 0.9044(16) -0.2819(14) 0.089(3) Uani 0.50 1 d PD
H8A H 0.3077 0.8591 -0.3399 0.134 Uiso 0.50 1 calc PR
H8B H 0.3440 0.9549 -0.2708 0.134 Uiso 0.50 1 calc PR
H8C H 0.2359 0.9439 -0.2949 0.134 Uiso 0.50 1 calc PR
C9 C 0.2560(16) 0.9294(17) -0.1092(15) 0.089(3) Uani 0.50 1 d PD
H9A H 0.2218 0.9054 -0.0498 0.134 Uiso 0.50 1 calc PR
H9B H 0.2181 0.9804 -0.1470 0.134 Uiso 0.50 1 calc PR
H9C H 0.3137 0.9640 -0.0881 0.134 Uiso 0.50 1 calc PR

loop_
_atom_site_aniso_label
_atom_site_aniso_U_11
_atom_site_aniso_U_22
_atom_site_aniso_U_33
_atom_site_aniso_U_23
_atom_site_aniso_U_13
_atom_site_aniso_U_12
Cu1 0.0400(7) 0.0454(8) 0.0494(7) 0.0036(4) -0.0021(4) -0.0027(3)
Cu2 0.0451(8) 0.0389(8) 0.0833(10) 0.0038(5) -0.0032(5) 0.0094(4)
N1 0.044(3) 0.036(4) 0.077(5) -0.002(3) -0.010(3) 0.005(3)
N2 0.045(4) 0.052(5) 0.074(4) 0.008(4) 0.001(3) 0.001(3)
C1 0.043(4) 0.040(5) 0.067(5) 0.007(4) 0.011(3) 0.005(3)
C2 0.037(4) 0.038(4) 0.081(5) 0.011(4) -0.003(4) 0.000(3)
C3 0.041(4) 0.044(5) 0.151(11) -0.006(5) -0.006(6) 0.009(3)
N3 0.041(4) 0.044(5) 0.151(11) -0.006(5) -0.006(6) 0.009(3)
C4 0.047(4) 0.065(5) 0.051(4) -0.005(3) -0.008(3) 0.002(3)
N4 0.047(4) 0.065(5) 0.051(4) -0.005(3) -0.008(3) 0.002(3)
N5 0.132(7) 0.060(5) 0.075(5) -0.005(4) 0.005(6) 0.008(5)
C5 0.132(7) 0.060(5) 0.075(5) -0.005(4) 0.005(6) 0.008(5)
C6 0.132(7) 0.060(5) 0.075(5) -0.005(4) 0.005(6) 0.008(5)
C7 0.132(7) 0.060(5) 0.075(5) -0.005(4) 0.005(6) 0.008(5)
C10 0.132(7) 0.060(5) 0.075(5) -0.005(4) 0.005(6) 0.008(5)
C8 0.132(7) 0.060(5) 0.075(5) -0.005(4) 0.005(6) 0.008(5)
C9 0.132(7) 0.060(5) 0.075(5) -0.005(4) 0.005(6) 0.008(5)

loop_
_atom_type_symbol
_atom_type_description
_atom_type_scat_dispersion_real
_atom_type_scat_dispersion_imag
_atom_type_scat_source
C C 0.0033 0.0016 'International Tables Vol C Tables 4.2.6.8 and 6.1.1.4'
H H 0.0000 0.0000 'International Tables Vol C Tables 4.2.6.8 and 6.1.1.4'
N N 0.0061 0.0033 'International Tables Vol C Tables 4.2.6.8 and 6.1.1.4'
Cu Cu 0.3201 1.2651 'International Tables Vol C Tables 4.2.6.8 and 6.1.1.4'

loop_
_geom_angle_atom_site_label_1
_geom_angle_atom_site_label_2
_geom_angle_atom_site_label_3
_geom_angle
_geom_angle_site_symmetry_1
_geom_angle_site_symmetry_3
N2 Cu1 C4 112.3(4) . .
N2 Cu1 C1 109.4(3) . 4_565
C4 Cu1 C1 107.0(3) . 4_565
N2 Cu1 C1 110.4(3) . 8_655
C4 Cu1 C1 109.4(3) . 8_655
C1 Cu1 C1 108.2(3) 4_565 8_655
N2 Cu1 Cu1 125.5(3) . 5_665
C4 Cu1 Cu1 122.2(2) . 5_665
C1 Cu1 Cu1 54.1(3) 4_565 5_665
C1 Cu1 Cu1 54.0(2) 8_655 5_665
C2 Cu2 C3 122.2(4) . .
C2 Cu2 N1 122.7(3) . .
C3 Cu2 N1 115.1(3) . .
C1 N1 Cu2 176.7(8) . .
C2 N2 Cu1 174.7(7) . .
N1 C1 Cu1 142.3(8) . 4_465
N1 C1 Cu1 145.9(8) . 8_665
Cu1 C1 Cu1 71.8(3) 4_465 8_665
N2 C2 Cu2 176.3(9) . .
N3 C3 C3 0.0(17) 5_565 5_565
N3 C3 Cu2 176.0(17) 5_565 .
C3 C3 Cu2 176.0(17) 5_565 .
N4 C4 C4 0.0(9) 3_655 3_655
N4 C4 Cu1 178.5(6) 3_655 .
C4 C4 Cu1 178.5(6) 3_655 .
C6 C5 N5 112.3(16) . .
C7 C6 C5 122.1(17) . .
C10 C7 C6 130(2) . .
C10 C7 C9 114.2(14) . .
C6 C7 C9 104.4(14) . .
C10 C7 C8 108.3(14) . .
C6 C7 C8 99.4(14) . .
C9 C7 C8 92.7(14) . .

loop_
_geom_bond_atom_site_label_1
_geom_bond_atom_site_label_2
_geom_bond_distance
_geom_bond_site_symmetry_2
Cu1 N2 1.967(8) .
Cu1 C4 1.969(8) .
Cu1 C1 2.108(9) 4_565
Cu1 C1 2.112(9) 8_655
Cu1 Cu1 2.476(2) 5_665
Cu2 C2 1.910(8) .
Cu2 C3 1.920(10) .
Cu2 N1 1.929(7) .
N1 C1 1.148(11) .
N2 C2 1.151(12) .
C1 Cu1 2.108(9) 4_465
C1 Cu1 2.112(9) 8_665
C3 N3 1.158(19) 5_565
C3 C3 1.158(19) 5_565
C4 N4 1.127(16) 3_655
C4 C4 1.127(16) 3_655
N5 C5 1.547(17) .
C5 C6 1.432(17) .
C6 C7 1.425(16) .
C7 C10 1.23(3) .
C7 C9 1.62(3) .
C7 C8 1.68(3) .
